data_4131223
loop_
_publ_author_name
'Wang, Yaofeng'
'Morales-Mart\'inez, Roser'
'Zhang, Xingxing'
'Yang, Wei'
'Wang, Yaxing'
'Rodr\'iguez-Fortea, Antonio'
'Poblet, Josep M.'
'Feng, Lai'
'Wang, Shuao'
'Chen, Ning'

_publ_section_title
;
 Unique Four-Electron Metal-to-Cage Charge Transfer of Th to a
 C<sub>82</sub> Fullerene Cage: Complete Structural Characterization of
 Th@C<sub>3v</sub>(8)-C<sub>82</sub>.
;
_journal_issue 14
_journal_name_full 'Journal of the American Chemical Society'
_journal_page_first 5110
_journal_page_last 5116
_journal_paper_doi 10.1021/jacs.6b13383
_journal_volume 139
_journal_year 2017
_chemical_formula_moiety 'Th C82, Ni N4 C36 H44, 1.5(bz), 1.0(CS2)'
_chemical_formula_sum 'C128 H53 I0 N4 Ni O0 S2 Th'
_chemical_formula_weight 2001.61
_chemical_name_common Th@C82/NiOEP/1.5bz/CS2
_space_group_crystal_system monoclinic
_space_group_IT_number 12
_space_group_name_Hall '-C 2y'
_space_group_name_H-M_alt 'C 1 2/m 1'
_atom_sites_solution_hydrogens geom
_audit_creation_method SHELXL-2013
_cell_angle_alpha 90
_cell_angle_beta 106.7590(10)
_cell_angle_gamma 90
_cell_formula_units_Z 4
_cell_length_a 27.1225(6)
_cell_length_b 17.0996(5)
_cell_length_c 17.6908(4)
_cell_measurement_reflns_used 9978
_cell_measurement_temperature 173(2)
_cell_measurement_theta_max 68.50
_cell_measurement_theta_min 5.22
_cell_volume 7856.2(3)
_computing_cell_refinement 'Bruker SAINT'
_computing_data_collection 'Bruker APEX2'
_computing_data_reduction 'Bruker SAINT'
_computing_molecular_graphics 'Bruker SHELXTL'
_computing_publication_material 'Bruker SHELXTL'
_computing_structure_refinement 'SHELXL-2013 (Sheldrick, 2013)'
_computing_structure_solution 'SHELXS-97 (Sheldrick 2008)'
_diffrn_ambient_temperature 173(2)
_diffrn_measured_fraction_theta_full 0.997
_diffrn_measured_fraction_theta_max 0.996
_diffrn_measurement_device_type 'Bruker Apex-II CCD'
_diffrn_measurement_method '\f and \w scans'
_diffrn_radiation_type CuK\a
_diffrn_radiation_wavelength 1.54178
_diffrn_reflns_av_R_equivalents 0.0225
_diffrn_reflns_av_unetI/netI 0.0187
_diffrn_reflns_Laue_measured_fraction_full 0.997
_diffrn_reflns_Laue_measured_fraction_max 0.996
_diffrn_reflns_limit_h_max 32
_diffrn_reflns_limit_h_min -32
_diffrn_reflns_limit_k_max 20
_diffrn_reflns_limit_k_min -20
_diffrn_reflns_limit_l_max 21
_diffrn_reflns_limit_l_min -16
_diffrn_reflns_number 31154
_diffrn_reflns_point_group_measured_fraction_full 0.997
_diffrn_reflns_point_group_measured_fraction_max 0.996
_diffrn_reflns_theta_full 67.679
_diffrn_reflns_theta_max 68.373
_diffrn_reflns_theta_min 3.094
_exptl_absorpt_coefficient_mu 7.379
_exptl_absorpt_correction_T_max 0.7531
_exptl_absorpt_correction_T_min 0.5977
_exptl_absorpt_correction_type none
_exptl_crystal_colour black
_exptl_crystal_density_diffrn 1.692
_exptl_crystal_description block
_exptl_crystal_F_000 3996
_exptl_crystal_size_max 0.200
_exptl_crystal_size_mid 0.200
_exptl_crystal_size_min 0.200
_refine_diff_density_max 1.247
_refine_diff_density_min -1.007
_refine_diff_density_rms 0.064
_refine_ls_extinction_coef 0.00033(3)
_refine_ls_extinction_expression Fc^*^=kFc[1+0.001xFc^2^\l^3^/sin(2\q)]^-1/4^
_refine_ls_extinction_method SHELXL
_refine_ls_goodness_of_fit_ref 1.035
_refine_ls_hydrogen_treatment constr
_refine_ls_matrix_type full
_refine_ls_number_parameters 1053
_refine_ls_number_reflns 7452
_refine_ls_number_restraints 943
_refine_ls_restrained_S_all 0.998
_refine_ls_R_factor_all 0.0507
_refine_ls_R_factor_gt 0.0479
_refine_ls_shift/su_max 0.001
_refine_ls_shift/su_mean 0.000
_refine_ls_structure_factor_coef Fsqd
_refine_ls_weighting_details
;
 w=1/[\s^2^(Fo^2^)+(0.0739P)^2^+17.7140P]
 where P=(Fo^2^+2Fc^2^)/3
;
_refine_ls_weighting_scheme calc
_refine_ls_wR_factor_gt 0.1300
_refine_ls_wR_factor_ref 0.1332
_reflns_Friedel_coverage 0.000
_reflns_number_gt 6897
_reflns_number_total 7452
_reflns_threshold_expression 'I > 2\s(I)'
_cod_data_source_file ja6b13383_si_002.cif
_cod_data_source_block shelx
_cod_original_sg_symbol_H-M 'C 2/m'
_cod_database_code 4131223
_shelx_space_group_comment
;
The symmetry employed for this shelxl refinement is uniquely defined
by the following loop, which should always be used as a source of
symmetry information in preference to the above space-group names.
They are only intended as comments.
;
_shelx_estimated_absorpt_t_min 0.320
_shelx_estimated_absorpt_t_max 0.320
_shelxl_version_number 2013-2

loop_
_space_group_symop_operation_xyz
'x, y, z'
'-x, y, -z'
'x+1/2, y+1/2, z'
'-x+1/2, y+1/2, -z'
'-x, -y, -z'
'x, -y, z'
'-x+1/2, -y+1/2, -z'
'x+1/2, -y+1/2, z'

loop_
_atom_site_label
_atom_site_type_symbol
_atom_site_fract_x
_atom_site_fract_y
_atom_site_fract_z
_atom_site_U_iso_or_equiv
_atom_site_adp_type
_atom_site_occupancy
_atom_site_site_symmetry_order
_atom_site_calc_flag
_atom_site_refinement_flags_posn
_atom_site_refinement_flags_adp
_atom_site_refinement_flags_occupancy
_atom_site_disorder_assembly
_atom_site_disorder_group
Ni01 Ni 0.54851(2) 0.5000 0.58598(4) 0.0467(2) Uani 1 2 d S T P . .
N02 N 0.53064(9) 0.58109(19) 0.65190(13) 0.0505(7) Uani 1 1 d . . . . .
N01 N 0.56930(9) 0.58118(19) 0.52287(13) 0.0502(7) Uani 1 1 d . . . . .
C01P C 0.59868(16) 0.5000 0.4312(2) 0.0514(12) Uani 1 2 d S T P . .
H01 H 0.6118 0.5000 0.3868 0.062 Uiso 1 2 calc R U P . .
C02P C 0.58991(11) 0.5705(2) 0.46087(16) 0.0508(8) Uani 1 1 d . . . . .
C03P C 0.60179(13) 0.6448(2) 0.43119(18) 0.0600(10) Uani 1 1 d . . . . .
C04P C 0.62689(16) 0.6532(3) 0.3659(2) 0.0670(11) Uani 1 1 d . . . . .
H04A H 0.6196 0.7060 0.3424 0.080 Uiso 1 1 calc R U . . .
H04B H 0.6117 0.6145 0.3240 0.080 Uiso 1 1 calc R U . . .
C05P C 0.68517(15) 0.6411(3) 0.3947(2) 0.0670(10) Uani 1 1 d . . . . .
H05A H 0.6997 0.6468 0.3503 0.100 Uiso 1 1 calc R U . . .
H05B H 0.6927 0.5885 0.4173 0.100 Uiso 1 1 calc R U . . .
H05C H 0.7006 0.6801 0.4352 0.100 Uiso 1 1 calc R U . . .
C06P C 0.58827(16) 0.7007(3) 0.4751(2) 0.0697(12) Uani 1 1 d . . . . .
C07P C 0.5946(3) 0.7878(3) 0.4709(3) 0.102(2) Uani 1 1 d . . . . .
H07A H 0.5935 0.8023 0.4163 0.123 Uiso 1 1 calc R U . . .
H07B H 0.5653 0.8139 0.4834 0.123 Uiso 1 1 calc R U . . .
C08P C 0.6440(3) 0.8168(3) 0.5266(4) 0.114(2) Uani 1 1 d . . . . .
H08A H 0.6461 0.8736 0.5215 0.171 Uiso 1 1 calc R U . . .
H08B H 0.6732 0.7921 0.5138 0.171 Uiso 1 1 calc R U . . .
H08C H 0.6449 0.8035 0.5809 0.171 Uiso 1 1 calc R U . . .
C09P C 0.56829(13) 0.6609(3) 0.53218(18) 0.0611(10) Uani 1 1 d . . . . .
C10P C 0.55162(15) 0.6983(3) 0.5888(2) 0.0676(11) Uani 1 1 d . . . . .
H10P H 0.5518 0.7539 0.5888 0.081 Uiso 1 1 calc R U . . .
C11P C 0.53468(13) 0.6614(3) 0.64543(18) 0.0595(10) Uani 1 1 d . . . . .
C12P C 0.51944(15) 0.7018(3) 0.7068(2) 0.0662(11) Uani 1 1 d . . . . .
C13P C 0.5218(2) 0.7897(3) 0.7185(3) 0.095(2) Uani 1 1 d . . . . .
H13A H 0.4988 0.8044 0.7507 0.115 Uiso 1 1 calc R U . . .
H13B H 0.5085 0.8153 0.6664 0.115 Uiso 1 1 calc R U . . .
C14P C 0.5756(3) 0.8206(3) 0.7585(3) 0.104(2) Uani 1 1 d . . . . .
H14A H 0.5743 0.8775 0.7644 0.156 Uiso 1 1 calc R U . . .
H14B H 0.5984 0.8078 0.7262 0.156 Uiso 1 1 calc R U . . .
H14C H 0.5889 0.7964 0.8107 0.156 Uiso 1 1 calc R U . . .
C15P C 0.50536(13) 0.6460(3) 0.75057(18) 0.0601(10) Uani 1 1 d . . . . .
C16P C 0.48742(16) 0.6573(3) 0.8229(2) 0.0695(11) Uani 1 1 d . . . . .
H16A H 0.4673 0.7064 0.8171 0.083 Uiso 1 1 calc R U . . .
H16B H 0.4643 0.6136 0.8266 0.083 Uiso 1 1 calc R U . . .
C17P C 0.5313(2) 0.6611(4) 0.8982(2) 0.0925(16) Uani 1 1 d . . . . .
H17A H 0.5175 0.6678 0.9432 0.139 Uiso 1 1 calc R U . . .
H17B H 0.5537 0.7054 0.8956 0.139 Uiso 1 1 calc R U . . .
H17C H 0.5512 0.6124 0.9045 0.139 Uiso 1 1 calc R U . . .
C18P C 0.51231(11) 0.5710(2) 0.71671(16) 0.0532(9) Uani 1 1 d . . . . .
C19P C 0.50332(16) 0.5000 0.7459(2) 0.0538(13) Uani 1 2 d S T P . .
H19P H 0.4898 0.5000 0.7898 0.065 Uiso 1 2 calc R U P . .
C01E C 0.6464(2) 0.493(3) 0.6914(4) 0.057(5) Uani 0.5 1 d . U P A -1
C02E C 0.6343(3) 0.5229(5) 0.7606(7) 0.069(3) Uani 0.5 1 d . U P A -1
C03E C 0.6325(3) 0.4575(7) 0.8103(7) 0.077(2) Uani 0.5 1 d D U P A -1
C04E C 0.6455(8) 0.3905(13) 0.7684(9) 0.067(4) Uani 0.5 1 d D U P A -1
C05E C 0.6548(3) 0.4156(6) 0.6966(5) 0.067(2) Uani 0.5 1 d D U P A -1
C06E C 0.6889(8) 0.3810(11) 0.6591(13) 0.080(5) Uani 0.5 1 d . U P A -1
C07E C 0.7095(3) 0.4261(6) 0.6109(4) 0.073(2) Uani 0.5 1 d D U P A -1
C08E C 0.7018(3) 0.5096(9) 0.6055(4) 0.076(3) Uani 0.5 1 d D U P A -1
C09E C 0.6709(3) 0.5458(6) 0.6472(5) 0.076(2) Uani 0.5 1 d . U P A -1
C10E C 0.6840(6) 0.6215(9) 0.6722(9) 0.084(7) Uani 0.5 1 d D U P A -1
C11E C 0.6740(3) 0.6478(4) 0.7441(6) 0.071(2) Uani 0.5 1 d D U P A -1
C12E C 0.6520(9) 0.6011(14) 0.7945(11) 0.077(5) Uani 0.5 1 d . U P A -1
C13E C 0.6671(3) 0.6102(6) 0.8723(6) 0.081(3) Uani 0.5 1 d D U P A -1
C14E C 0.6692(4) 0.5437(8) 0.9242(7) 0.088(4) Uani 0.5 1 d D U P A -1
C15E C 0.6498(5) 0.4659(8) 0.8955(8) 0.090(4) Uani 0.5 1 d D U P A -1
C16E C 0.6822(4) 0.4001(7) 0.9366(7) 0.092(3) Uani 0.5 1 d D U P A -1
C17E C 0.6940(5) 0.3331(8) 0.8943(7) 0.086(4) Uani 0.5 1 d D U P A -1
C18E C 0.6777(4) 0.3265(5) 0.8101(8) 0.086(3) Uani 0.5 1 d D U P A -1
C19E C 0.7117(5) 0.2899(7) 0.7719(8) 0.070(4) Uani 0.5 1 d D U P A -1
C20E C 0.7166(4) 0.3159(5) 0.6964(6) 0.074(3) Uani 0.5 1 d D U P A -1
C21E C 0.7687(4) 0.3026(5) 0.6956(5) 0.076(3) Uani 0.5 1 d D U P A -1
C22E C 0.7932(7) 0.3518(9) 0.6543(8) 0.080(3) Uani 0.5 1 d D U P A -1
C23E C 0.7603(5) 0.4105(7) 0.6057(6) 0.087(5) Uani 0.5 1 d D U P A -1
C24E C 0.7834(4) 0.4835(9) 0.5952(4) 0.089(4) Uani 0.5 1 d D U P A -1
C25E C 0.7475(5) 0.5446(6) 0.5958(5) 0.087(3) Uani 0.5 1 d D U P A -1
C26E C 0.7664(7) 0.6174(10) 0.6350(9) 0.093(4) Uani 0.5 1 d . U P A -1
C27E C 0.7317(4) 0.6569(6) 0.6672(7) 0.089(3) Uani 0.5 1 d D U P A -1
C28E C 0.7514(4) 0.7063(4) 0.7361(7) 0.081(3) Uani 0.5 1 d D U P A -1
C29E C 0.7155(5) 0.7004(6) 0.7840(8) 0.089(6) Uani 0.5 1 d D U P A -1
C30E C 0.7349(4) 0.7077(4) 0.8644(8) 0.086(3) Uani 0.5 1 d . U P A -1
C31E C 0.7103(5) 0.6614(6) 0.9108(8) 0.093(5) Uani 0.5 1 d D U P A -1
C32E C 0.7377(4) 0.6268(7) 0.9840(7) 0.086(4) Uani 0.5 1 d D U P A -1
C33E C 0.7127(5) 0.5543(7) 0.9922(6) 0.086(4) Uani 0.5 1 d D U P A -1
C34E C 0.7435(4) 0.4881(18) 1.0323(5) 0.088(5) Uani 0.5 1 d D U P A -1
C35E C 0.7268(5) 0.4133(8) 1.0039(7) 0.091(4) Uani 0.5 1 d D U P A -1
C36E C 0.7651(5) 0.3546(8) 1.0026(7) 0.086(4) Uani 0.5 1 d D U P A -1
C37E C 0.7446(4) 0.3068(5) 0.9356(7) 0.083(3) Uani 0.5 1 d D U P A -1
C38E C 0.7794(8) 0.2672(9) 0.8992(11) 0.078(4) Uani 0.5 1 d . U P A -1
C39E C 0.7619(4) 0.2606(4) 0.8181(6) 0.076(2) Uani 0.5 1 d D U P A -1
C40E C 0.7965(5) 0.2685(7) 0.7706(9) 0.076(4) Uani 0.5 1 d D U P A -1
C41E C 0.8508(4) 0.2829(4) 0.8069(5) 0.0616(19) Uani 0.5 1 d . U P A -1
C42E C 0.8766(6) 0.3310(9) 0.7616(8) 0.072(3) Uani 0.5 1 d . U P A -1
C43E C 0.8479(5) 0.3668(9) 0.6852(8) 0.078(3) Uani 0.5 1 d D U P A -1
C44E C 0.8726(6) 0.4356(9) 0.6646(11) 0.093(5) Uani 0.5 1 d D U P A -1
C45E C 0.8356(3) 0.4922(11) 0.6244(4) 0.091(3) Uani 0.5 1 d D U P A -1
C46E C 0.8559(5) 0.5695(9) 0.6538(10) 0.076(4) Uani 0.5 1 d D U P A -1
C47E C 0.8219(8) 0.6334(11) 0.6683(11) 0.097(5) Uani 0.5 1 d . U P A -1
C48E C 0.8423(6) 0.6803(6) 0.7375(11) 0.102(4) Uani 0.5 1 d . U P A -1
C49E C 0.8038(9) 0.7183(10) 0.7723(16) 0.100(6) Uani 0.5 1 d . U P A -1
C50E C 0.8213(5) 0.7307(4) 0.8563(8) 0.112(4) Uani 0.5 1 d D U P A -1
C51E C 0.7866(6) 0.7210(6) 0.9030(11) 0.101(7) Uani 0.5 1 d D U P A -1
C52E C 0.8152(5) 0.6875(6) 0.9786(7) 0.098(4) Uani 0.5 1 d D U P A -1
C53E C 0.7923(7) 0.6356(11) 1.0185(11) 0.096(5) Uani 0.5 1 d . U P A -1
C54E C 0.8201(11) 0.5739(16) 1.0604(14) 0.089(6) Uani 0.5 1 d . U P A -1
C55E C 0.7950(4) 0.507(2) 1.0669(4) 0.087(4) Uani 0.5 1 d . U P A -1
C56E C 0.8316(11) 0.4415(17) 1.0695(12) 0.091(6) Uani 0.5 1 d . U P A -1
C57E C 0.8184(7) 0.3676(11) 1.0383(7) 0.085(4) Uani 0.5 1 d . U P A -1
C58E C 0.8509(5) 0.3275(7) 1.0036(6) 0.080(4) Uani 0.5 1 d D U P A -1
C59E C 0.8320(4) 0.2776(4) 0.9362(5) 0.073(2) Uani 0.5 1 d D U P A -1
C60E C 0.8677(5) 0.2800(7) 0.8909(7) 0.075(4) Uani 0.5 1 d D U P A -1
C61E C 0.9088(4) 0.3304(6) 0.9306(6) 0.077(3) Uani 0.5 1 d D U P A -1
C62E C 0.9316(4) 0.3736(8) 0.8907(8) 0.086(5) Uani 0.5 1 d D U P A -1
C63E C 0.9225(4) 0.3698(6) 0.8081(7) 0.082(3) Uani 0.5 1 d D U P A -1
C64E C 0.9394(4) 0.4432(8) 0.7835(7) 0.101(4) Uani 0.5 1 d D U P A -1
C65E C 0.9150(5) 0.4737(8) 0.7174(9) 0.111(6) Uani 0.5 1 d D U P A -1
C66E C 0.9050(4) 0.5593(7) 0.7105(8) 0.087(4) Uani 0.5 1 d D U P A -1
C67E C 0.9217(5) 0.6033(8) 0.7731(8) 0.112(5) Uani 0.5 1 d D U P A -1
C68E C 0.8934(5) 0.6686(9) 0.7898(10) 0.099(6) Uani 0.5 1 d D U P A -1
C69E C 0.9050(5) 0.6749(6) 0.8744(9) 0.107(4) Uani 0.5 1 d D U P A -1
C70E C 0.8717(5) 0.7033(7) 0.9028(10) 0.096(6) Uani 0.5 1 d D U P A -1
C71E C 0.8670(5) 0.6769(6) 0.9784(8) 0.095(4) Uani 0.5 1 d D U P A -1
C72E C 0.8935(5) 0.6057(9) 1.0143(8) 0.081(4) Uani 0.5 1 d D U P A -1
C73E C 0.8706(7) 0.5565(11) 1.0574(8) 0.085(5) Uani 0.5 1 d D U P A -1
C74E C 0.8791(8) 0.4756(9) 1.0642(11) 0.088(7) Uani 0.5 1 d . U P A -1
C75E C 0.9102(5) 0.4382(9) 1.0237(6) 0.081(3) Uani 0.5 1 d . U P A -1
C76E C 0.8985(5) 0.3604(6) 0.9995(7) 0.077(4) Uani 0.5 1 d D U P A -1
C77E C 0.9376(3) 0.490(2) 0.9779(6) 0.077(5) Uani 0.5 1 d D U P A -1
C78E C 0.9291(3) 0.5710(7) 0.9753(6) 0.079(3) Uani 0.5 1 d D U P A -1
C79E C 0.9401(5) 0.6137(9) 0.9089(7) 0.094(5) Uani 0.5 1 d D U P A -1
C80E C 0.9505(4) 0.5699(7) 0.8477(8) 0.095(3) Uani 0.5 1 d D U P A -1
C81E C 0.9576(3) 0.4912(8) 0.8521(7) 0.097(3) Uani 0.5 1 d D U P A -1
C82E C 0.9528(3) 0.4495(7) 0.9182(5) 0.088(3) Uani 0.5 1 d D U P A -1
Th2 Th 0.72447(12) 0.5492(4) 0.8462(2) 0.0415(11) Uani 0.134(4) 1 d . . P B 3
Th1 Th 0.72421(5) 0.4789(3) 0.85340(10) 0.0519(13) Uani 0.291(4) 1 d . . P A 4
Th4 Th 0.7606(3) 0.5000 0.7131(4) 0.164(9) Uani 0.0334(16) 2 d S T P C 5
Th3 Th 0.7323(4) 0.5799(4) 0.8073(14) 0.133(7) Uani 0.0319(14) 1 d . . P D 6
C1S C 0.6066(8) 0.5667(10) 0.0957(12) 0.064(6) Uani 0.5 1 d D . P E -2
H1S H 0.5905 0.6135 0.0719 0.076 Uiso 0.5 1 calc R U P E -2
C2S C 0.5929(3) 0.4978(11) 0.0551(4) 0.066(2) Uani 0.5 1 d D . P E -2
H2S H 0.5683 0.4989 0.0045 0.079 Uiso 0.5 1 calc R U P E -2
C6S C 0.6415(8) 0.5718(12) 0.1673(11) 0.065(4) Uani 0.5 1 d D . P E -2
H6S H 0.6521 0.6206 0.1926 0.078 Uiso 0.5 1 calc R U P E -2
C3S C 0.6141(7) 0.4265(11) 0.0860(11) 0.044(3) Uani 0.5 1 d D . P E -2
H3S H 0.6042 0.3781 0.0597 0.053 Uiso 0.5 1 calc R U P E -2
C4S C 0.6502(9) 0.4323(11) 0.1572(12) 0.088(8) Uani 0.5 1 d D . P E -2
H4S H 0.6695 0.3868 0.1781 0.105 Uiso 0.5 1 calc R U P E -2
C5S C 0.6608(4) 0.5009(10) 0.2015(5) 0.104(4) Uani 0.5 1 d D . P E -2
H5S H 0.6812 0.4991 0.2551 0.125 Uiso 0.5 1 calc R U P E -2
S11S S 0.7927 0.4108 0.2607 0.0851(7) Uani 0.5 1 d . . P . .
C12S C 0.7940 0.5000 0.2615 0.112(3) Uani 1 2 d S T P . .
S11T S 0.7927 0.5892 0.2607 0.702(17) Uani 0.5 1 d . . P . .
C31S C 1.0435(5) 0.5000 0.4762(8) 0.113(3) Uani 1 2 d S T P . .
H31S H 1.0740 0.5000 0.4599 0.135 Uiso 1 2 calc R U P . .
C33S C 0.9526(5) 0.5000 0.4450(8) 0.137(4) Uani 1 2 d S T P . .
H33S H 0.9195 0.5000 0.4073 0.164 Uiso 1 2 calc R U P . .
C32S C 0.9963(6) 0.5000 0.4198(7) 0.120(4) Uani 1 2 d S T P . .
H32S H 0.9938 0.5000 0.3652 0.144 Uiso 1 2 calc R U P . .

loop_
_atom_site_aniso_label
_atom_site_aniso_U_11
_atom_site_aniso_U_22
_atom_site_aniso_U_33
_atom_site_aniso_U_23
_atom_site_aniso_U_13
_atom_site_aniso_U_12
Ni01 0.0202(3) 0.1030(6) 0.0178(3) 0.000 0.0069(3) 0.000
N02 0.0235(12) 0.106(2) 0.0220(11) 0.0106(12) 0.0074(9) 0.0192(12)
N01 0.0274(12) 0.103(2) 0.0219(11) 0.0143(12) 0.0098(9) 0.0206(12)
C01P 0.026(2) 0.108(4) 0.0221(18) 0.000 0.0097(15) 0.000
C02P 0.0258(14) 0.106(3) 0.0222(12) 0.0136(14) 0.0099(11) 0.0150(15)
C03P 0.0466(18) 0.106(3) 0.0326(15) 0.0290(16) 0.0203(14) 0.0345(18)
C04P 0.063(2) 0.107(3) 0.0412(17) 0.0333(18) 0.0321(17) 0.032(2)
C05P 0.058(2) 0.099(3) 0.055(2) 0.0208(19) 0.0345(18) 0.0119(19)
C06P 0.070(2) 0.104(3) 0.0449(18) 0.0407(19) 0.0325(18) 0.051(2)
C07P 0.144(5) 0.114(4) 0.077(3) 0.065(3) 0.078(4) 0.084(4)
C08P 0.184(7) 0.081(3) 0.093(4) 0.039(3) 0.067(5) 0.046(4)
C09P 0.0477(19) 0.106(3) 0.0351(15) 0.0307(17) 0.0206(14) 0.0446(19)
C10P 0.063(2) 0.104(3) 0.0434(18) 0.0316(18) 0.0276(17) 0.051(2)
C11P 0.0404(17) 0.109(3) 0.0329(15) 0.0235(17) 0.0159(13) 0.0411(18)
C12P 0.054(2) 0.110(3) 0.0412(17) 0.0236(18) 0.0236(15) 0.052(2)
C13P 0.123(4) 0.114(4) 0.072(3) 0.041(3) 0.064(3) 0.087(4)
C14P 0.147(6) 0.088(3) 0.085(3) 0.008(3) 0.045(4) 0.048(3)
C15P 0.0374(17) 0.114(3) 0.0325(15) 0.0141(17) 0.0162(13) 0.0356(18)
C16P 0.063(2) 0.113(3) 0.0432(18) 0.0155(19) 0.0327(17) 0.041(2)
C17P 0.090(3) 0.160(5) 0.0334(18) 0.001(2) 0.027(2) 0.025(3)
C18P 0.0244(14) 0.114(3) 0.0226(13) 0.0076(15) 0.0093(11) 0.0181(15)
C19P 0.025(2) 0.118(4) 0.0217(18) 0.000 0.0119(15) 0.000
C01E 0.024(2) 0.072(16) 0.059(3) -0.007(7) -0.012(2) -0.009(7)
C02E 0.023(3) 0.092(8) 0.085(5) -0.012(4) 0.004(3) 0.004(3)
C03E 0.027(4) 0.113(7) 0.094(7) 0.000(6) 0.022(4) -0.007(4)
C04E 0.028(6) 0.082(7) 0.084(9) -0.006(7) 0.003(6) -0.026(5)
C05E 0.032(4) 0.082(5) 0.075(5) -0.021(4) -0.005(3) -0.023(4)
C06E 0.060(8) 0.080(10) 0.077(7) -0.044(7) -0.017(6) 0.000(7)
C07E 0.065(5) 0.105(6) 0.036(4) -0.028(4) -0.004(4) -0.006(5)
C08E 0.062(4) 0.118(10) 0.033(3) 0.027(7) -0.009(3) 0.023(8)
C09E 0.046(4) 0.097(6) 0.062(5) 0.017(4) -0.021(4) 0.022(4)
C10E 0.055(9) 0.069(9) 0.103(12) 0.030(8) -0.015(8) 0.033(8)
C11E 0.045(4) 0.060(4) 0.095(6) 0.005(4) 0.001(4) 0.039(4)
C12E 0.031(7) 0.092(9) 0.099(11) -0.013(9) 0.005(8) 0.034(6)
C13E 0.045(4) 0.089(6) 0.113(8) -0.034(6) 0.028(5) 0.025(4)
C14E 0.053(8) 0.140(9) 0.091(8) -0.029(7) 0.053(6) 0.001(7)
C15E 0.047(7) 0.126(8) 0.113(10) 0.009(7) 0.052(6) 0.003(5)
C16E 0.074(7) 0.133(9) 0.083(7) 0.030(7) 0.045(6) -0.004(7)
C17E 0.074(8) 0.085(8) 0.111(9) 0.024(7) 0.047(7) -0.025(6)
C18E 0.070(6) 0.068(5) 0.121(8) -0.004(5) 0.029(5) -0.042(4)
C19E 0.063(7) 0.036(5) 0.109(8) -0.021(5) 0.019(6) -0.029(5)
C20E 0.070(6) 0.061(5) 0.078(6) -0.039(5) -0.002(5) -0.022(5)
C21E 0.088(7) 0.055(5) 0.083(6) -0.046(4) 0.021(5) -0.004(5)
C22E 0.085(9) 0.097(8) 0.066(6) -0.041(5) 0.034(7) 0.011(7)
C23E 0.100(9) 0.126(11) 0.030(5) -0.022(6) 0.010(5) 0.001(9)
C24E 0.088(6) 0.153(14) 0.027(3) 0.003(5) 0.020(3) 0.005(7)
C25E 0.091(8) 0.126(8) 0.035(4) 0.036(5) 0.002(5) 0.023(7)
C26E 0.102(9) 0.105(9) 0.070(8) 0.071(8) 0.019(8) 0.001(8)
C27E 0.071(7) 0.076(6) 0.115(9) 0.068(6) 0.017(6) 0.027(6)
C28E 0.081(7) 0.036(4) 0.120(8) 0.031(5) 0.017(7) 0.016(4)
C29E 0.073(9) 0.033(5) 0.150(12) 0.013(7) 0.010(8) 0.032(5)
C30E 0.080(6) 0.038(4) 0.138(9) -0.026(5) 0.029(6) 0.026(4)
C31E 0.080(9) 0.078(8) 0.123(10) -0.058(7) 0.031(7) 0.030(7)
C32E 0.080(9) 0.105(9) 0.078(8) -0.046(7) 0.030(6) 0.033(7)
C33E 0.072(7) 0.136(9) 0.062(6) -0.032(7) 0.037(5) 0.024(7)
C34E 0.084(5) 0.148(16) 0.049(3) -0.010(7) 0.043(4) -0.016(9)
C35E 0.097(9) 0.137(12) 0.060(7) 0.026(7) 0.054(6) 0.006(9)
C36E 0.091(11) 0.102(8) 0.073(8) 0.050(6) 0.036(8) -0.001(8)
C37E 0.100(8) 0.063(5) 0.097(7) 0.036(5) 0.045(6) -0.013(5)
C38E 0.105(10) 0.025(4) 0.102(8) 0.025(5) 0.026(7) -0.012(5)
C39E 0.089(6) 0.028(3) 0.107(7) -0.003(4) 0.024(5) -0.014(3)
C40E 0.092(9) 0.032(6) 0.105(9) -0.017(5) 0.028(7) 0.006(5)
C41E 0.079(6) 0.030(3) 0.082(5) -0.003(3) 0.035(4) 0.019(3)
C42E 0.056(7) 0.077(6) 0.089(7) -0.011(5) 0.029(6) 0.040(6)
C43E 0.077(8) 0.108(8) 0.062(6) -0.021(6) 0.042(6) 0.019(7)
C44E 0.087(11) 0.137(11) 0.071(8) -0.006(7) 0.049(8) 0.026(8)
C45E 0.086(5) 0.149(9) 0.054(3) -0.014(9) 0.046(4) 0.027(10)
C46E 0.065(7) 0.110(9) 0.073(7) 0.034(7) 0.052(6) -0.008(6)
C47E 0.084(11) 0.118(9) 0.101(10) 0.074(8) 0.046(10) 0.003(10)
C48E 0.102(9) 0.061(6) 0.153(11) 0.042(7) 0.056(9) -0.029(6)
C49E 0.104(11) 0.032(5) 0.155(13) 0.033(6) 0.024(10) -0.020(6)
C50E 0.105(8) 0.023(3) 0.188(12) -0.012(5) 0.006(9) -0.015(4)
C51E 0.088(10) 0.035(7) 0.166(13) -0.050(7) 0.013(9) 0.005(6)
C52E 0.085(7) 0.067(6) 0.122(9) -0.069(7) 0.000(8) 0.000(6)
C53E 0.090(12) 0.109(9) 0.082(9) -0.075(8) 0.014(9) 0.006(10)
C54E 0.104(12) 0.105(10) 0.050(10) -0.047(9) 0.012(8) 0.012(9)
C55E 0.087(5) 0.142(13) 0.037(3) -0.032(10) 0.025(3) -0.002(11)
C56E 0.095(12) 0.149(15) 0.024(5) 0.005(7) 0.007(6) 0.004(10)
C57E 0.103(10) 0.107(9) 0.040(6) 0.039(6) 0.013(6) 0.016(9)
C58E 0.079(9) 0.092(7) 0.062(6) 0.045(5) 0.007(5) 0.029(6)
C59E 0.097(7) 0.040(4) 0.076(6) 0.032(4) 0.013(5) 0.011(4)
C60E 0.077(9) 0.027(5) 0.109(8) 0.012(5) 0.009(7) 0.025(4)
C61E 0.054(6) 0.083(6) 0.079(6) 0.015(5) -0.003(5) 0.041(5)
C62E 0.021(6) 0.099(9) 0.115(9) -0.020(8) -0.016(6) 0.027(6)
C63E 0.044(5) 0.082(7) 0.127(10) 0.011(6) 0.033(6) 0.032(5)
C64E 0.041(5) 0.166(11) 0.110(9) -0.005(9) 0.048(6) 0.008(6)
C65E 0.069(7) 0.164(17) 0.126(10) 0.027(9) 0.070(7) 0.009(7)
C66E 0.053(7) 0.136(11) 0.088(7) 0.040(7) 0.043(6) -0.019(7)
C67E 0.057(7) 0.137(12) 0.145(12) 0.051(10) 0.034(9) -0.053(8)
C68E 0.077(11) 0.080(7) 0.143(13) 0.022(9) 0.035(9) -0.052(8)
C69E 0.074(8) 0.069(6) 0.160(12) 0.004(8) 0.003(8) -0.048(6)
C70E 0.072(9) 0.034(6) 0.165(13) -0.038(7) 0.008(10) -0.029(5)
C71E 0.071(8) 0.067(6) 0.127(11) -0.050(7) -0.003(8) -0.028(6)
C72E 0.060(7) 0.088(10) 0.070(8) -0.032(7) -0.021(6) -0.016(7)
C73E 0.067(8) 0.135(13) 0.036(7) -0.035(8) -0.012(5) -0.012(8)
C74E 0.083(8) 0.126(17) 0.037(4) -0.018(7) -0.012(4) 0.015(8)
C75E 0.055(6) 0.119(9) 0.046(5) 0.001(5) -0.024(5) 0.026(6)
C76E 0.067(6) 0.081(8) 0.063(6) 0.016(6) -0.017(5) 0.036(6)
C77E 0.026(3) 0.111(16) 0.075(4) -0.019(9) -0.017(3) -0.001(7)
C78E 0.032(4) 0.115(8) 0.071(6) -0.018(6) -0.014(4) -0.018(5)
C79E 0.018(5) 0.108(10) 0.133(11) -0.016(9) -0.017(6) -0.001(5)
C80E 0.034(4) 0.131(9) 0.116(9) 0.025(8) 0.013(5) -0.031(6)
C81E 0.029(3) 0.149(10) 0.114(6) -0.001(13) 0.022(4) 0.021(10)
C82E 0.021(4) 0.139(8) 0.092(7) -0.007(6) -0.001(4) 0.002(4)
Th2 0.0244(6) 0.049(3) 0.0424(10) -0.0179(13) -0.0046(9) 0.0245(9)
Th1 0.0224(2) 0.086(4) 0.0531(3) 0.0019(7) 0.0198(2) -0.0126(5)
Th4 0.051(5) 0.39(2) 0.040(4) 0.000 -0.003(3) 0.000
Th3 0.069(5) 0.041(3) 0.221(15) -0.009(5) -0.066(6) 0.028(3)
C1S 0.102(13) 0.047(7) 0.060(8) 0.024 0.052(6) 0.038(7)
C2S 0.076(5) 0.078(4) 0.047(3) -0.024(10) 0.022(3) -0.042(9)
C6S 0.095(9) 0.043(7) 0.052(6) 0.002(5) 0.014(6) 0.010(6)
C3S 0.059(5) 0.039(4) 0.041(6) -0.006(4) 0.025(6) 0.002(4)
C4S 0.111(13) 0.030(6) 0.107(15) 0.029(7) 0.008(10) 0.014(7)
C5S 0.131(9) 0.057(4) 0.088(5) -0.004(12) -0.028(6) -0.052(10)
S11S 0.115(2) 0.0534(11) 0.1052(18) 0.0250(11) 0.0611(16) 0.0223(11)
C12S 0.133(8) 0.133(7) 0.077(5) 0.000 0.042(5) 0.000
S11T 0.51(3) 0.306(12) 1.35(5) -0.400 0.36(3) -0.191
C31S 0.124(8) 0.107(6) 0.144(9) 0.000 0.099(8) 0.000
C33S 0.119(9) 0.141(8) 0.154(11) 0.000 0.045(8) 0.000
C32S 0.171(11) 0.104(6) 0.123(8) 0.000 0.102(8) 0.000

loop_
_atom_type_symbol
_atom_type_description
_atom_type_scat_dispersion_real
_atom_type_scat_dispersion_imag
_atom_type_scat_source
C C 0.0181 0.0091 'International Tables Vol C Tables 4.2.6.8 and 6.1.1.4'
H H 0.0000 0.0000 'International Tables Vol C Tables 4.2.6.8 and 6.1.1.4'
N N 0.0311 0.0180 'International Tables Vol C Tables 4.2.6.8 and 6.1.1.4'
Ni Ni -3.0029 0.5091 'International Tables Vol C Tables 4.2.6.8 and 6.1.1.4'
O O 0.0492 0.0322 'International Tables Vol C Tables 4.2.6.8 and 6.1.1.4'
Th Th -4.1491 12.3296 'International Tables Vol C Tables 4.2.6.8 and 6.1.1.4'
I I -0.3257 6.8362 'International Tables Vol C Tables 4.2.6.8 and 6.1.1.4'
S S 0.3331 0.5567 'International Tables Vol C Tables 4.2.6.8 and 6.1.1.4'

loop_
_geom_angle_atom_site_label_1
_geom_angle_atom_site_label_2
_geom_angle_atom_site_label_3
_geom_angle
_geom_angle_site_symmetry_1
_geom_angle_site_symmetry_3
N02 Ni01 N02 90.03(17) 6_565 .
N02 Ni01 N01 89.94(12) 6_565 6_565
N02 Ni01 N01 177.65(10) . 6_565
N02 Ni01 N01 177.65(10) 6_565 .
N02 Ni01 N01 89.95(12) . .
N01 Ni01 N01 89.99(16) 6_565 .
N02 Ni01 C01E 85.5(8) 6_565 .
N02 Ni01 C01E 89.1(8) . .
N01 Ni01 C01E 88.6(8) 6_565 .
N01 Ni01 C01E 92.2(8) . .
C11P N02 C18P 104.3(3) . .
C11P N02 Ni01 127.8(2) . .
C18P N02 Ni01 127.8(3) . .
C09P N01 C02P 104.7(3) . .
C09P N01 Ni01 127.9(2) . .
C02P N01 Ni01 127.4(3) . .
C02P C01P C02P 124.3(4) . 6_565
C02P C01P H01 117.8 . .
C02P C01P H01 117.8 6_565 .
C01P C02P N01 125.4(3) . .
C01P C02P C03P 123.7(3) . .
N01 C02P C03P 110.9(3) . .
C06P C03P C02P 106.7(3) . .
C06P C03P C04P 129.2(4) . .
C02P C03P C04P 124.0(3) . .
C03P C04P C05P 112.5(3) . .
C03P C04P H04A 109.1 . .
C05P C04P H04A 109.1 . .
C03P C04P H04B 109.1 . .
C05P C04P H04B 109.1 . .
H04A C04P H04B 107.8 . .
C04P C05P H05A 109.5 . .
C04P C05P H05B 109.5 . .
H05A C05P H05B 109.5 . .
C04P C05P H05C 109.5 . .
H05A C05P H05C 109.5 . .
H05B C05P H05C 109.5 . .
C03P C06P C09P 106.7(4) . .
C03P C06P C07P 128.4(3) . .
C09P C06P C07P 124.8(3) . .
C08P C07P C06P 112.8(4) . .
C08P C07P H07A 109.0 . .
C06P C07P H07A 109.0 . .
C08P C07P H07B 109.0 . .
C06P C07P H07B 109.0 . .
H07A C07P H07B 107.8 . .
C07P C08P H08A 109.5 . .
C07P C08P H08B 109.5 . .
H08A C08P H08B 109.5 . .
C07P C08P H08C 109.5 . .
H08A C08P H08C 109.5 . .
H08B C08P H08C 109.5 . .
C10P C09P N01 124.9(3) . .
C10P C09P C06P 124.0(4) . .
N01 C09P C06P 111.0(3) . .
C09P C10P C11P 124.8(4) . .
C09P C10P H10P 117.6 . .
C11P C10P H10P 117.6 . .
C10P C11P N02 124.6(3) . .
C10P C11P C12P 123.9(4) . .
N02 C11P C12P 111.5(3) . .
C15P C12P C11P 106.3(4) . .
C15P C12P C13P 129.0(3) . .
C11P C12P C13P 124.6(4) . .
C12P C13P C14P 113.9(3) . .
C12P C13P H13A 108.8 . .
C14P C13P H13A 108.8 . .
C12P C13P H13B 108.8 . .
C14P C13P H13B 108.8 . .
H13A C13P H13B 107.7 . .
C13P C14P H14A 109.5 . .
C13P C14P H14B 109.5 . .
H14A C14P H14B 109.5 . .
C13P C14P H14C 109.5 . .
H14A C14P H14C 109.5 . .
H14B C14P H14C 109.5 . .
C12P C15P C18P 107.2(3) . .
C12P C15P C16P 127.5(4) . .
C18P C15P C16P 125.2(4) . .
C17P C16P C15P 112.9(3) . .
C17P C16P H16A 109.0 . .
C15P C16P H16A 109.0 . .
C17P C16P H16B 109.0 . .
C15P C16P H16B 109.0 . .
H16A C16P H16B 107.8 . .
C16P C17P H17A 109.5 . .
C16P C17P H17B 109.5 . .
H17A C17P H17B 109.5 . .
C16P C17P H17C 109.5 . .
H17A C17P H17C 109.5 . .
H17B C17P H17C 109.5 . .
C19P C18P N02 124.6(3) . .
C19P C18P C15P 124.7(3) . .
N02 C18P C15P 110.6(3) . .
C18P C19P C18P 125.1(4) 6_565 .
C18P C19P H19P 117.5 6_565 .
C18P C19P H19P 117.5 . .
C05E C01E C02E 112(2) . .
C05E C01E C09E 123.3(17) . .
C02E C01E C09E 118(4) . .
C05E C01E Ni01 101.6(16) . .
C02E C01E Ni01 98.4(8) . .
C09E C01E Ni01 96.1(10) . .
C03E C02E C01E 107(2) . .
C03E C02E C12E 121.2(13) . .
C01E C02E C12E 122(2) . .
C02E C03E C15E 120.2(11) . .
C02E C03E C04E 104.2(10) . .
C15E C03E C04E 123.4(13) . .
C05E C04E C03E 110.1(15) . .
C05E C04E C18E 116.1(17) . .
C03E C04E C18E 121.9(13) . .
C01E C05E C06E 120.2(13) . .
C01E C05E C04E 106.6(12) . .
C06E C05E C04E 126.7(15) . .
C20E C06E C07E 118.4(18) . .
C20E C06E C05E 117(2) . .
C07E C06E C05E 119.5(14) . .
C06E C07E C23E 120.3(11) . .
C06E C07E C08E 121.1(11) . .
C23E C07E C08E 107.7(8) . .
C09E C08E C25E 123.1(11) . .
C09E C08E C07E 119.8(10) . .
C25E C08E C07E 107.9(7) . .
C10E C09E C08E 116.2(12) . .
C10E C09E C01E 121.4(19) . .
C08E C09E C01E 116(2) . .
C09E C10E C11E 118.5(13) . .
C09E C10E C27E 121.5(13) . .
C11E C10E C27E 108.6(8) . .
C12E C11E C10E 125.8(12) . .
C12E C11E C29E 116.2(11) . .
C10E C11E C29E 107.7(8) . .
C13E C12E C11E 121.0(19) . .
C13E C12E C02E 119.4(19) . .
C11E C12E C02E 112.9(15) . .
C12E C13E C14E 120.5(14) . .
C12E C13E C31E 121.2(15) . .
C14E C13E C31E 107.0(7) . .
C33E C14E C13E 107.8(8) . .
C33E C14E C15E 122.1(10) . .
C13E C14E C15E 123.1(10) . .
C03E C15E C14E 115.2(12) . .
C03E C15E C16E 113.8(11) . .
C14E C15E C16E 114.6(10) . .
C17E C16E C35E 106.8(8) . .
C17E C16E C15E 122.2(10) . .
C35E C16E C15E 121.4(10) . .
C18E C17E C37E 118.1(11) . .
C18E C17E C16E 123.4(11) . .
C37E C17E C16E 107.8(8) . .
C17E C18E C19E 118.5(11) . .
C17E C18E C04E 115.3(12) . .
C19E C18E C04E 117.5(13) . .
C18E C19E C20E 122.8(10) . .
C18E C19E C39E 120.6(11) . .
C20E C19E C39E 107.5(7) . .
C06E C20E C21E 121.3(14) . .
C06E C20E C19E 119.9(14) . .
C21E C20E C19E 108.2(7) . .
C22E C21E C20E 121.7(11) . .
C22E C21E C40E 121.3(11) . .
C20E C21E C40E 108.0(8) . .
C21E C22E C43E 119.8(14) . .
C21E C22E C23E 114.9(14) . .
C43E C22E C23E 119.4(14) . .
C07E C23E C24E 108.1(8) . .
C07E C23E C22E 122.1(11) . .
C24E C23E C22E 117.5(12) . .
C45E C24E C23E 119.3(13) . .
C45E C24E C25E 123.3(13) . .
C23E C24E C25E 108.2(7) . .
C08E C25E C26E 120.1(12) . .
C08E C25E C24E 108.0(8) . .
C26E C25E C24E 119.1(11) . .
C27E C26E C25E 115.0(16) . .
C27E C26E C47E 118.3(18) . .
C25E C26E C47E 122.0(16) . .
C26E C27E C10E 122.4(13) . .
C26E C27E C28E 119.5(12) . .
C10E C27E C28E 108.1(8) . .
C49E C28E C27E 123.4(14) . .
C49E C28E C29E 120.2(14) . .
C27E C28E C29E 107.5(7) . .
C30E C29E C11E 124.8(11) . .
C30E C29E C28E 118.3(11) . .
C11E C29E C28E 108.1(8) . .
C29E C30E C51E 123.6(14) . .
C29E C30E C31E 116.2(11) . .
C51E C30E C31E 112.2(13) . .
C32E C31E C30E 122.9(11) . .
C32E C31E C13E 108.3(8) . .
C30E C31E C13E 120.3(11) . .
C53E C32E C31E 123.2(14) . .
C53E C32E C33E 120.3(13) . .
C31E C32E C33E 108.1(8) . .
C14E C33E C32E 108.8(8) . .
C14E C33E C34E 121.8(12) . .
C32E C33E C34E 119.6(12) . .
C35E C34E C55E 123(2) . .
C35E C34E C33E 116.8(12) . .
C55E C34E C33E 113(3) . .
C34E C35E C36E 118.5(12) . .
C34E C35E C16E 122.9(12) . .
C36E C35E C16E 108.2(8) . .
C57E C36E C37E 124.6(13) . .
C57E C36E C35E 121.9(13) . .
C37E C36E C35E 107.6(8) . .
C36E C37E C17E 109.6(8) . .
C36E C37E C38E 119.4(12) . .
C17E C37E C38E 124.7(12) . .
C39E C38E C59E 119.8(16) . .
C39E C38E C37E 115.2(15) . .
C59E C38E C37E 116.0(14) . .
C38E C39E C40E 120.9(12) . .
C38E C39E C19E 122.7(12) . .
C40E C39E C19E 107.7(8) . .
C39E C40E C21E 108.5(8) . .
C39E C40E C41E 120.6(11) . .
C21E C40E C41E 122.2(11) . .
C60E C41E C40E 116.0(11) . .
C60E C41E C42E 122.1(11) . .
C40E C41E C42E 116.0(11) . .
C63E C42E C41E 114.7(11) . .
C63E C42E C43E 118.1(13) . .
C41E C42E C43E 121.6(13) . .
C22E C43E C44E 123.1(12) . .
C22E C43E C42E 118.9(13) . .
C44E C43E C42E 113.8(14) . .
C65E C44E C45E 109.7(8) . .
C65E C44E C43E 123.7(13) . .
C45E C44E C43E 111.4(12) . .
C24E C45E C44E 128.0(13) . .
C24E C45E C46E 118.2(13) . .
C44E C45E C46E 107.2(7) . .
C66E C46E C45E 108.5(8) . .
C66E C46E C47E 117.6(14) . .
C45E C46E C47E 122.1(13) . .
C48E C47E C26E 122.9(18) . .
C48E C47E C46E 116.7(16) . .
C26E C47E C46E 113.8(16) . .
C68E C48E C47E 122.2(17) . .
C68E C48E C49E 116.7(18) . .
C47E C48E C49E 116.6(16) . .
C28E C49E C50E 119(2) . .
C28E C49E C48E 118.9(19) . .
C50E C49E C48E 115.1(17) . .
C51E C50E C49E 120.2(13) . .
C51E C50E C70E 107.6(8) . .
C49E C50E C70E 120.9(14) . .
C30E C51E C50E 118.4(14) . .
C30E C51E C52E 125.5(13) . .
C50E C51E C52E 108.1(8) . .
C53E C52E C71E 120.5(13) . .
C53E C52E C51E 121.4(13) . .
C71E C52E C51E 108.3(8) . .
C52E C53E C54E 121(2) . .
C52E C53E C32E 114.0(18) . .
C54E C53E C32E 119(2) . .
C55E C54E C53E 119(2) . .
C55E C54E C73E 109.9(19) . .
C53E C54E C73E 122(3) . .
C54E C55E C34E 128(3) . .
C54E C55E C56E 107.0(13) . .
C34E C55E C56E 115(3) . .
C57E C56E C74E 118(2) . .
C57E C56E C55E 125(2) . .
C74E C56E C55E 107(2) . .
C56E C57E C36E 115.7(18) . .
C56E C57E C58E 120.2(19) . .
C36E C57E C58E 114.8(15) . .
C57E C58E C76E 121.7(13) . .
C57E C58E C59E 122.7(12) . .
C76E C58E C59E 107.6(7) . .
C38E C59E C60E 120.5(11) . .
C38E C59E C58E 122.4(11) . .
C60E C59E C58E 108.1(8) . .
C41E C60E C61E 117.7(10) . .
C41E C60E C59E 121.3(11) . .
C61E C60E C59E 107.7(8) . .
C62E C61E C76E 120.3(11) . .
C62E C61E C60E 120.4(11) . .
C76E C61E C60E 108.7(8) . .
C61E C62E C63E 124.7(12) . .
C61E C62E C82E 122.3(12) . .
C63E C62E C82E 108.9(8) . .
C62E C63E C64E 107.2(8) . .
C62E C63E C42E 118.5(11) . .
C64E C63E C42E 121.6(10) . .
C65E C64E C81E 120.3(12) . .
C65E C64E C63E 120.4(11) . .
C81E C64E C63E 107.7(7) . .
C64E C65E C44E 121.6(12) . .
C64E C65E C66E 120.7(14) . .
C44E C65E C66E 107.7(8) . .
C67E C66E C46E 123.4(12) . .
C67E C66E C65E 119.1(13) . .
C46E C66E C65E 106.8(8) . .
C66E C67E C68E 123.3(13) . .
C66E C67E C80E 120.7(13) . .
C68E C67E C80E 107.5(8) . .
C67E C68E C48E 116.6(14) . .
C67E C68E C69E 107.7(8) . .
C48E C68E C69E 122.5(14) . .
C70E C69E C79E 125.5(15) . .
C70E C69E C68E 118.7(15) . .
C79E C69E C68E 107.9(8) . .
C69E C70E C50E 124.5(15) . .
C69E C70E C71E 121.0(15) . .
C50E C70E C71E 107.8(8) . .
C52E C71E C70E 108.2(8) . .
C52E C71E C72E 118.0(12) . .
C70E C71E C72E 119.8(12) . .
C73E C72E C71E 119.9(14) . .
C73E C72E C78E 118.1(15) . .
C71E C72E C78E 116.1(14) . .
C74E C73E C72E 124(2) . .
C74E C73E C54E 110(2) . .
C72E C73E C54E 118.8(18) . .
C73E C74E C75E 121(2) . .
C73E C74E C56E 106(2) . .
C75E C74E C56E 121.9(16) . .
C74E C75E C76E 118.0(14) . .
C74E C75E C77E 117.4(17) . .
C76E C75E C77E 119.2(15) . .
C75E C76E C61E 121.3(11) . .
C75E C76E C58E 118.9(10) . .
C61E C76E C58E 107.8(8) . .
C82E C77E C78E 122.5(19) . .
C82E C77E C75E 114(3) . .
C78E C77E C75E 119.2(13) . .
C77E C78E C72E 120.6(13) . .
C77E C78E C79E 116.3(11) . .
C72E C78E C79E 119.0(13) . .
C80E C79E C69E 108.5(8) . .
C80E C79E C78E 118.5(11) . .
C69E C79E C78E 116.0(11) . .
C81E C80E C79E 122.6(11) . .
C81E C80E C67E 118.3(11) . .
C79E C80E C67E 108.4(8) . .
C80E C81E C82E 120.2(11) . .
C80E C81E C64E 120.8(10) . .
C82E C81E C64E 108.8(8) . .
C81E C82E C77E 119.2(16) . .
C81E C82E C62E 107.4(8) . .
C77E C82E C62E 121.1(15) . .
C15E Th1 C03E 35.4(4) . .
C15E Th1 C14E 35.3(3) . .
C03E Th1 C14E 60.6(4) . .
C15E Th1 C16E 35.4(4) . .
C03E Th1 C16E 60.0(4) . .
C14E Th1 C16E 59.9(4) . .
C6S C1S C2S 123.9(17) . .
C6S C1S H1S 118.0 . .
C2S C1S H1S 118.0 . .
C1S C2S C3S 121.9(7) . .
C1S C2S H2S 119.1 . .
C3S C2S H2S 119.1 . .
C1S C6S C5S 115.3(17) . .
C1S C6S H6S 122.4 . .
C5S C6S H6S 122.4 . .
C4S C3S C2S 114.0(16) . .
C4S C3S H3S 123.0 . .
C2S C3S H3S 123.0 . .
C3S C4S C5S 124.0(16) . .
C3S C4S H4S 118.0 . .
C5S C4S H4S 118.0 . .
C4S C5S C6S 120.0(7) . .
C4S C5S H5S 120.0 . .
C6S C5S H5S 120.0 . .
S11S S11T C12S 89.0(7) 6_565 .
C33S C31S C32S 121.4(9) 5_766 .
C33S C31S H31S 119.3 5_766 .
C32S C31S H31S 119.3 . .
C31S C33S C32S 120.4(12) 5_766 .
C31S C33S H33S 119.8 5_766 .
C32S C33S H33S 119.8 . .
C31S C32S C33S 118.2(10) . .
C31S C32S H32S 120.9 . .
C33S C32S H32S 120.9 . .

loop_
_geom_bond_atom_site_label_1
_geom_bond_atom_site_label_2
_geom_bond_distance
_geom_bond_site_symmetry_2
Ni01 N02 1.961(3) 6_565
Ni01 N02 1.961(3) .
Ni01 N01 1.963(3) 6_565
Ni01 N01 1.963(3) .
Ni01 C01E 2.772(6) .
N02 C11P 1.385(5) .
N02 C18P 1.386(4) .
N01 C09P 1.375(5) .
N01 C02P 1.379(4) .
C01P C02P 1.363(4) .
C01P C02P 1.363(4) 6_565
C01P H01 0.9500 .
C02P C03P 1.446(5) .
C03P C06P 1.348(5) .
C03P C04P 1.508(4) .
C04P C05P 1.529(5) .
C04P H04A 0.9900 .
C04P H04B 0.9900 .
C05P H05A 0.9800 .
C05P H05B 0.9800 .
C05P H05C 0.9800 .
C06P C09P 1.447(5) .
C06P C07P 1.502(7) .
C07P C08P 1.500(10) .
C07P H07A 0.9900 .
C07P H07B 0.9900 .
C08P H08A 0.9800 .
C08P H08B 0.9800 .
C08P H08C 0.9800 .
C09P C10P 1.370(5) .
C10P C11P 1.371(5) .
C10P H10P 0.9500 .
C11P C12P 1.444(5) .
C12P C15P 1.353(6) .
C12P C13P 1.515(7) .
C13P C14P 1.523(9) .
C13P H13A 0.9900 .
C13P H13B 0.9900 .
C14P H14A 0.9800 .
C14P H14B 0.9800 .
C14P H14C 0.9800 .
C15P C18P 1.450(6) .
C15P C16P 1.506(4) .
C16P C17P 1.511(6) .
C16P H16A 0.9900 .
C16P H16B 0.9900 .
C17P H17A 0.9800 .
C17P H17B 0.9800 .
C17P H17C 0.9800 .
C18P C19P 1.369(4) .
C19P C18P 1.369(4) 6_565
C19P H19P 0.9500 .
C01E C05E 1.34(6) .
C01E C02E 1.45(2) .
C01E C09E 1.48(4) .
C02E C03E 1.432(13) .
C02E C12E 1.49(3) .
C03E C15E 1.450(15) .
C03E C04E 1.46(3) .
C03E Th1 2.410(8) .
C04E C05E 1.432(19) .
C04E C18E 1.46(2) .
C05E C06E 1.41(2) .
C06E C20E 1.40(2) .
C06E C07E 1.38(3) .
C07E C23E 1.431(15) .
C07E C08E 1.442(16) .
C08E C09E 1.410(14) .
C08E C25E 1.431(14) .
C09E C10E 1.380(18) .
C10E C11E 1.446(16) .
C10E C27E 1.453(17) .
C11E C12E 1.45(3) .
C11E C29E 1.455(14) .
C12E C13E 1.33(2) .
C13E C14E 1.451(14) .
C13E C31E 1.464(14) .
C14E C33E 1.432(14) .
C14E C15E 1.467(13) .
C14E Th1 2.469(11) .
C15E C16E 1.482(17) .
C15E Th1 2.354(13) .
C16E C17E 1.454(15) .
C16E C35E 1.449(15) .
C16E Th1 2.499(9) .
C17E C18E 1.430(17) .
C17E C37E 1.428(14) .
C18E C19E 1.434(17) .
C19E C20E 1.451(15) .
C19E C39E 1.459(14) .
C20E C21E 1.435(12) .
C21E C22E 1.401(16) .
C21E C40E 1.447(16) .
C22E C43E 1.447(16) .
C22E C23E 1.451(19) .
C23E C24E 1.432(16) .
C24E C45E 1.370(13) .
C24E C25E 1.429(14) .
C25E C26E 1.44(2) .
C26E C27E 1.41(2) .
C26E C47E 1.48(2) .
C27E C28E 1.453(14) .
C28E C49E 1.40(2) .
C28E C29E 1.466(15) .
C29E C30E 1.372(18) .
C30E C51E 1.39(2) .
C30E C31E 1.436(17) .
C31E C32E 1.422(15) .
C32E C53E 1.44(2) .
C32E C33E 1.440(14) .
C33E C34E 1.46(2) .
C34E C35E 1.40(3) .
C34E C55E 1.390(19) .
C35E C36E 1.450(15) .
C36E C57E 1.42(2) .
C36E C37E 1.415(14) .
C37E C38E 1.46(2) .
C38E C39E 1.38(2) .
C38E C59E 1.40(2) .
C39E C40E 1.435(16) .
C40E C41E 1.448(17) .
C41E C60E 1.424(15) .
C41E C42E 1.460(19) .
C42E C63E 1.44(2) .
C42E C43E 1.484(19) .
C43E C44E 1.452(16) .
C44E C65E 1.415(15) .
C44E C45E 1.427(14) .
C45E C46E 1.467(15) .
C46E C66E 1.428(14) .
C46E C47E 1.50(2) .
C47E C48E 1.44(2) .
C48E C68E 1.44(2) .
C48E C49E 1.51(3) .
C49E C50E 1.44(3) .
C50E C51E 1.430(17) .
C50E C70E 1.454(15) .
C51E C52E 1.456(17) .
C52E C53E 1.39(2) .
C52E C71E 1.418(14) .
C53E C54E 1.38(3) .
C54E C55E 1.35(5) .
C54E C73E 1.42(3) .
C55E C56E 1.49(4) .
C56E C57E 1.38(3) .
C56E C74E 1.44(3) .
C57E C58E 1.391(19) .
C58E C76E 1.429(15) .
C58E C59E 1.436(14) .
C59E C60E 1.426(15) .
C60E C61E 1.422(15) .
C61E C62E 1.295(16) .
C61E C76E 1.423(14) .
C62E C63E 1.410(15) .
C62E C82E 1.447(13) .
C63E C64E 1.447(14) .
C64E C65E 1.277(16) .
C64E C81E 1.430(15) .
C65E C66E 1.488(15) .
C66E C67E 1.306(18) .
C67E C68E 1.433(17) .
C67E C80E 1.445(14) .
C68E C69E 1.441(16) .
C69E C70E 1.253(18) .
C69E C79E 1.429(14) .
C70E C71E 1.450(16) .
C71E C72E 1.46(2) .
C72E C73E 1.39(2) .
C72E C78E 1.464(17) .
C73E C74E 1.40(2) .
C74E C75E 1.41(2) .
C75E C76E 1.407(17) .
C75E C77E 1.53(3) .
C77E C82E 1.42(2) .
C77E C78E 1.40(4) .
C78E C79E 1.484(16) .
C79E C80E 1.410(15) .
C80E C81E 1.358(18) .
C81E C82E 1.408(12) .
Th2 Th2 1.684(15) 6_565
Th1 Th1 0.720(10) 6_565
Th3 Th3 2.732(14) 6_565
C1S C6S 1.35(2) .
C1S C2S 1.374(19) .
C1S H1S 0.9500 .
C2S C3S 1.39(2) .
C2S H2S 0.9500 .
C6S C5S 1.39(2) .
C6S H6S 0.9500 .
C3S C4S 1.36(2) .
C3S H3S 0.9500 .
C4S C5S 1.394(19) .
C4S H4S 0.9500 .
C5S H5S 0.9500 .
S11S S11T 0.000049(11) 6_565
S11S C12S 1.52589(4) .
C12S S11T 1.52586(5) 6_565
C12S S11S 1.52586(5) 6_565
C12S S11T 1.52586(4) .
S11T S11S 0.000036(14) 6_565
C31S C33S 1.367(16) 5_766
C31S C32S 1.378(16) .
C31S H31S 0.9500 .
C33S C31S 1.367(16) 5_766
C33S C32S 1.381(15) .
C33S H33S 0.9500 .
C32S H32S 0.9500 .

loop_
_geom_torsion_atom_site_label_1
_geom_torsion_atom_site_label_2
_geom_torsion_atom_site_label_3
_geom_torsion_atom_site_label_4
_geom_torsion
_geom_torsion_site_symmetry_1
_geom_torsion_site_symmetry_4
C02P C01P C02P N01 -2.5(6) 6_565 .
C02P C01P C02P C03P 176.8(3) 6_565 .
C09P N01 C02P C01P 179.3(3) . .
Ni01 N01 C02P C01P 1.3(4) . .
C09P N01 C02P C03P -0.1(3) . .
Ni01 N01 C02P C03P -178.1(2) . .
C01P C02P C03P C06P -179.6(4) . .
N01 C02P C03P C06P -0.2(4) . .
C01P C02P C03P C04P -2.2(5) . .
N01 C02P C03P C04P 177.3(3) . .
C06P C03P C04P C05P 97.1(5) . .
C02P C03P C04P C05P -79.7(5) . .
C02P C03P C06P C09P 0.3(4) . .
C04P C03P C06P C09P -176.9(4) . .
C02P C03P C06P C07P 177.2(5) . .
C04P C03P C06P C07P 0.0(7) . .
C03P C06P C07P C08P -92.6(6) . .
C09P C06P C07P C08P 83.8(5) . .
C02P N01 C09P C10P -178.5(3) . .
Ni01 N01 C09P C10P -0.5(5) . .
C02P N01 C09P C06P 0.3(4) . .
Ni01 N01 C09P C06P 178.3(2) . .
C03P C06P C09P C10P 178.4(4) . .
C07P C06P C09P C10P 1.4(7) . .
C03P C06P C09P N01 -0.4(4) . .
C07P C06P C09P N01 -177.4(4) . .
N01 C09P C10P C11P 1.6(6) . .
C06P C09P C10P C11P -177.0(4) . .
C09P C10P C11P N02 -2.0(6) . .
C09P C10P C11P C12P 177.1(4) . .
C18P N02 C11P C10P 179.9(3) . .
Ni01 N02 C11P C10P 1.3(5) . .
C18P N02 C11P C12P 0.7(3) . .
Ni01 N02 C11P C12P -177.9(2) . .
C10P C11P C12P C15P -179.9(3) . .
N02 C11P C12P C15P -0.7(4) . .
C10P C11P C12P C13P -2.2(6) . .
N02 C11P C12P C13P 177.0(4) . .
C15P C12P C13P C14P 99.4(5) . .
C11P C12P C13P C14P -77.9(5) . .
C11P C12P C15P C18P 0.5(4) . .
C13P C12P C15P C18P -177.2(4) . .
C11P C12P C15P C16P 178.5(3) . .
C13P C12P C15P C16P 0.9(7) . .
C12P C15P C16P C17P -86.7(5) . .
C18P C15P C16P C17P 91.1(5) . .
C11P N02 C18P C19P -178.8(3) . .
Ni01 N02 C18P C19P -0.2(4) . .
C11P N02 C18P C15P -0.4(3) . .
Ni01 N02 C18P C15P 178.2(2) . .
C12P C15P C18P C19P 178.3(3) . .
C16P C15P C18P C19P 0.2(5) . .
C12P C15P C18P N02 -0.1(4) . .
C16P C15P C18P N02 -178.2(3) . .
N02 C18P C19P C18P 1.8(6) . 6_565
C15P C18P C19P C18P -176.4(3) . 6_565
C05E C01E C02E C03E -3.4(10) . .
C09E C01E C02E C03E -155.6(13) . .
Ni01 C01E C02E C03E 102.8(14) . .
C05E C01E C02E C12E 143.7(15) . .
C09E C01E C02E C12E -9(2) . .
Ni01 C01E C02E C12E -110.2(12) . .
C01E C02E C03E C15E 145.3(9) . .
C12E C02E C03E C15E -2.2(17) . .
C01E C02E C03E C04E 1.8(11) . .
C12E C02E C03E C04E -145.7(8) . .
C01E C02E C03E Th1 83.9(6) . .
C12E C02E C03E Th1 -63.6(12) . .
C02E C03E C04E C05E 0.2(14) . .
C15E C03E C04E C05E -141.8(12) . .
Th1 C03E C04E C05E -80.1(12) . .
C02E C03E C04E C18E 141.5(15) . .
C15E C03E C04E C18E -1(2) . .
Th1 C03E C04E C18E 61.2(15) . .
C02E C01E C05E C06E -150.2(11) . .
C09E C01E C05E C06E 0.4(15) . .
Ni01 C01E C05E C06E 105.7(10) . .
C02E C01E C05E C04E 3.4(12) . .
C09E C01E C05E C04E 154.0(11) . .
Ni01 C01E C05E C04E -100.7(9) . .
C03E C04E C05E C01E -2.2(15) . .
C18E C04E C05E C01E -146.0(12) . .
C03E C04E C05E C06E 149.1(14) . .
C18E C04E C05E C06E 5(2) . .
C01E C05E C06E C20E 147.3(12) . .
C04E C05E C06E C20E -1(2) . .
C01E C05E C06E C07E -6.1(18) . .
C04E C05E C06E C07E -154.0(13) . .
C20E C06E C07E C23E -5.8(19) . .
C05E C06E C07E C23E 147.1(11) . .
C20E C06E C07E C08E -145.6(11) . .
C05E C06E C07E C08E 7.4(18) . .
C06E C07E C08E C09E -2.9(13) . .
C23E C07E C08E C09E -147.0(8) . .
C06E C07E C08E C25E 145.0(10) . .
C23E C07E C08E C25E 0.9(7) . .
C25E C08E C09E C10E 6.3(12) . .
C07E C08E C09E C10E 149.1(9) . .
C25E C08E C09E C01E -145.6(8) . .
C07E C08E C09E C01E -2.7(10) . .
C05E C01E C09E C10E -146.3(14) . .
C02E C01E C09E C10E 2.5(19) . .
Ni01 C01E C09E C10E 105.5(11) . .
C05E C01E C09E C08E 4.0(12) . .
C02E C01E C09E C08E 152.7(13) . .
Ni01 C01E C09E C08E -104.3(12) . .
C08E C09E C10E C11E -149.1(9) . .
C01E C09E C10E C11E 1.0(17) . .
C08E C09E C10E C27E -9.7(15) . .
C01E C09E C10E C27E 140.4(13) . .
C09E C10E C11E C12E 1.3(17) . .
C27E C10E C11E C12E -142.8(11) . .
C09E C10E C11E C29E 144.6(11) . .
C27E C10E C11E C29E 0.4(8) . .
C10E C11E C12E C13E 144.7(14) . .
C29E C11E C12E C13E 4.1(19) . .
C10E C11E C12E C02E -6.6(18) . .
C29E C11E C12E C02E -147.2(10) . .
C03E C02E C12E C13E 1(2) . .
C01E C02E C12E C13E -141.7(18) . .
C03E C02E C12E C11E 152.7(10) . .
C01E C02E C12E C11E 10(2) . .
C11E C12E C13E C14E -145.9(13) . .
C02E C12E C13E C14E 4(2) . .
C11E C12E C13E C31E -7(2) . .
C02E C12E C13E C31E 142.7(15) . .
C12E C13E C14E C33E 143.9(13) . .
C31E C13E C14E C33E -0.2(7) . .
C12E C13E C14E C15E -7.2(17) . .
C31E C13E C14E C15E -151.3(11) . .
C12E C13E C14E Th1 54.2(13) . .
C31E C13E C14E Th1 -89.9(4) . .
C02E C03E C15E C14E -1.0(15) . .
C04E C03E C15E C14E 135.4(13) . .
Th1 C03E C15E C14E 66.7(10) . .
C02E C03E C15E C16E -136.2(11) . .
C04E C03E C15E C16E 0.2(18) . .
Th1 C03E C15E C16E -68.6(9) . .
C02E C03E C15E Th1 -67.6(8) . .
C04E C03E C15E Th1 68.7(12) . .
C33E C14E C15E C03E -141.5(9) . .
C13E C14E C15E C03E 5.6(16) . .
Th1 C14E C15E C03E -65.4(9) . .
C33E C14E C15E C16E -6.6(19) . .
C13E C14E C15E C16E 140.5(9) . .
Th1 C14E C15E C16E 69.5(10) . .
C33E C14E C15E Th1 -76.2(11) . .
C13E C14E C15E Th1 71.0(8) . .
C03E C15E C16E C17E -1.3(15) . .
C14E C15E C16E C17E -136.9(12) . .
Th1 C15E C16E C17E -67.9(8) . .
C03E C15E C16E C35E 140.5(9) . .
C14E C15E C16E C35E 4.9(18) . .
Th1 C15E C16E C35E 73.9(8) . .
C03E C15E C16E Th1 66.6(9) . .
C14E C15E C16E Th1 -68.9(12) . .
C35E C16E C17E C18E -143.5(11) . .
C15E C16E C17E C18E 3.0(14) . .
Th1 C16E C17E C18E -55.8(9) . .
C35E C16E C17E C37E 0.1(4) . .
C15E C16E C17E C37E 146.6(11) . .
Th1 C16E C17E C37E 87.8(6) . .
C37E C17E C18E C19E 3.5(13) . .
C16E C17E C18E C19E 143.6(10) . .
C37E C17E C18E C04E -143.3(12) . .
C16E C17E C18E C04E -3.2(15) . .
C05E C04E C18E C17E 141.1(12) . .
C03E C04E C18E C17E 2(2) . .
C05E C04E C18E C19E -6.0(18) . .
C03E C04E C18E C19E -145.2(14) . .
C17E C18E C19E C20E -143.4(10) . .
C04E C18E C19E C20E 2.6(15) . .
C17E C18E C19E C39E -0.4(13) . .
C04E C18E C19E C39E 145.6(11) . .
C07E C06E C20E C21E 9.8(19) . .
C05E C06E C20E C21E -143.9(13) . .
C07E C06E C20E C19E 150.4(12) . .
C05E C06E C20E C19E -3.3(19) . .
C18E C19E C20E C06E 2.3(15) . .
C39E C19E C20E C06E -144.8(12) . .
C18E C19E C20E C21E 147.5(10) . .
C39E C19E C20E C21E 0.3(7) . .
C06E C20E C21E C22E -3.2(14) . .
C19E C20E C21E C22E -147.8(9) . .
C06E C20E C21E C40E 144.4(11) . .
C19E C20E C21E C40E -0.2(4) . .
C20E C21E C22E C43E 145.7(12) . .
C40E C21E C22E C43E 2.3(16) . .
C20E C21E C22E C23E -6.9(14) . .
C40E C21E C22E C23E -150.3(10) . .
C06E C07E C23E C24E -145.9(11) . .
C08E C07E C23E C24E -1.4(8) . .
C06E C07E C23E C22E -4.7(16) . .
C08E C07E C23E C22E 139.7(11) . .
C21E C22E C23E C07E 10.9(16) . .
C43E C22E C23E C07E -141.9(12) . .
C21E C22E C23E C24E 148.7(10) . .
C43E C22E C23E C24E -4.1(16) . .
C07E C23E C24E C45E 149.4(8) . .
C22E C23E C24E C45E 6.2(13) . .
C07E C23E C24E C25E 1.4(7) . .
C22E C23E C24E C25E -141.8(10) . .
C09E C08E C25E C26E 5.3(12) . .
C07E C08E C25E C26E -141.3(9) . .
C09E C08E C25E C24E 146.5(8) . .
C07E C08E C25E C24E -0.1(4) . .
C45E C24E C25E C08E -147.3(8) . .
C23E C24E C25E C08E -0.8(4) . .
C45E C24E C25E C26E -5.6(12) . .
C23E C24E C25E C26E 140.9(10) . .
C08E C25E C26E C27E -12.8(12) . .
C24E C25E C26E C27E -149.9(9) . .
C08E C25E C26E C47E 142.6(11) . .
C24E C25E C26E C47E 5.6(14) . .
C25E C26E C27E C10E 9.6(14) . .
C47E C26E C27E C10E -146.8(11) . .
C25E C26E C27E C28E 151.0(9) . .
C47E C26E C27E C28E -5.4(13) . .
C09E C10E C27E C26E 1.7(16) . .
C11E C10E C27E C26E 144.6(10) . .
C09E C10E C27E C28E -143.4(11) . .
C11E C10E C27E C28E -0.6(9) . .
C26E C27E C28E C49E 1.1(14) . .
C10E C27E C28E C49E 147.4(12) . .
C26E C27E C28E C29E -145.9(8) . .
C10E C27E C28E C29E 0.5(7) . .
C12E C11E C29E C30E 0.7(14) . .
C10E C11E C29E C30E -146.6(11) . .
C12E C11E C29E C28E 147.2(10) . .
C10E C11E C29E C28E -0.1(4) . .
C49E C28E C29E C30E 0.5(12) . .
C27E C28E C29E C30E 148.7(8) . .
C49E C28E C29E C11E -148.5(10) . .
C27E C28E C29E C11E -0.3(4) . .
C11E C29E C30E C51E 144.0(9) . .
C28E C29E C30E C51E 0.6(7) . .
C11E C29E C30E C31E -2.5(12) . .
C28E C29E C30E C31E -145.9(8) . .
C29E C30E C31E C32E 144.0(9) . .
C51E C30E C31E C32E -6.2(12) . .
C29E C30E C31E C13E -0.1(12) . .
C51E C30E C31E C13E -150.4(9) . .
C12E C13E C31E C32E -143.9(12) . .
C14E C13E C31E C32E -0.1(4) . .
C12E C13E C31E C30E 4.9(15) . .
C14E C13E C31E C30E 148.7(10) . .
C30E C31E C32E C53E 0.6(13) . .
C13E C31E C32E C53E 148.4(10) . .
C30E C31E C32E C33E -147.5(10) . .
C13E C31E C32E C33E 0.3(4) . .
C13E C14E C33E C32E 0.4(8) . .
C15E C14E C33E C32E 151.9(13) . .
Th1 C14E C33E C32E 87.6(7) . .
C13E C14E C33E C34E -145.2(10) . .
C15E C14E C33E C34E 6.3(16) . .
Th1 C14E C33E C34E -57.9(10) . .
C53E C32E C33E C14E -149.6(11) . .
C31E C32E C33E C14E -0.5(7) . .
C53E C32E C33E C34E -3.2(14) . .
C31E C32E C33E C34E 146.0(10) . .
C14E C33E C34E C35E -3.6(12) . .
C32E C33E C34E C35E -145.6(11) . .
C14E C33E C34E C55E 149.0(11) . .
C32E C33E C34E C55E 7.0(13) . .
C55E C34E C35E C36E -6.9(16) . .
C33E C34E C35E C36E 142.8(10) . .
C55E C34E C35E C16E -147.7(12) . .
C33E C34E C35E C16E 2.0(12) . .
C17E C16E C35E C34E 144.0(11) . .
C15E C16E C35E C34E -2.9(15) . .
Th1 C16E C35E C34E 59.2(10) . .
C17E C16E C35E C36E -0.3(4) . .
C15E C16E C35E C36E -147.1(11) . .
Th1 C16E C35E C36E -85.0(6) . .
C34E C35E C36E C57E 8.3(15) . .
C16E C35E C36E C57E 154.3(12) . .
C34E C35E C36E C37E -145.7(10) . .
C16E C35E C36E C37E 0.4(7) . .
C57E C36E C37E C17E -153.4(14) . .
C35E C36E C37E C17E -0.3(9) . .
C57E C36E C37E C38E 0.1(18) . .
C35E C36E C37E C38E 153.1(10) . .
C18E C17E C37E C36E 146.0(10) . .
C16E C17E C37E C36E 0.2(7) . .
C18E C17E C37E C38E -5.7(15) . .
C16E C17E C37E C38E -151.6(10) . .
C36E C37E C38E C39E -144.7(12) . .
C17E C37E C38E C39E 4.5(18) . .
C36E C37E C38E C59E 2.4(16) . .
C17E C37E C38E C59E 151.5(10) . .
C59E C38E C39E C40E -3.4(17) . .
C37E C38E C39E C40E 142.4(11) . .
C59E C38E C39E C19E -146.8(11) . .
C37E C38E C39E C19E -1.1(17) . .
C18E C19E C39E C38E -0.8(14) . .
C20E C19E C39E C38E 147.2(11) . .
C18E C19E C39E C40E -148.4(9) . .
C20E C19E C39E C40E -0.4(9) . .
C38E C39E C40E C21E -148.0(10) . .
C19E C39E C40E C21E 0.3(7) . .
C38E C39E C40E C41E 0.5(14) . .
C19E C39E C40E C41E 148.7(9) . .
C22E C21E C40E C39E 147.7(9) . .
C20E C21E C40E C39E -0.1(4) . .
C22E C21E C40E C41E -0.1(13) . .
C20E C21E C40E C41E -147.9(11) . .
C39E C40E C41E C60E 6.6(12) . .
C21E C40E C41E C60E 150.7(9) . .
C39E C40E C41E C42E -147.0(10) . .
C21E C40E C41E C42E -2.8(13) . .
C60E C41E C42E C63E 4.8(14) . .
C40E C41E C42E C63E 156.6(10) . .
C60E C41E C42E C43E -148.1(12) . .
C40E C41E C42E C43E 3.7(16) . .
C21E C22E C43E C44E -157.0(12) . .
C23E C22E C43E C44E -6(2) . .
C21E C22E C43E C42E -1(2) . .
C23E C22E C43E C42E 150.0(11) . .
C63E C42E C43E C22E -153.7(13) . .
C41E C42E C43E C22E -2(2) . .
C63E C42E C43E C44E 4.0(16) . .
C41E C42E C43E C44E 156.0(12) . .
C22E C43E C44E C65E 146.1(13) . .
C42E C43E C44E C65E -10.6(16) . .
C22E C43E C44E C45E 12(2) . .
C42E C43E C44E C45E -144.8(12) . .
C23E C24E C45E C44E 1.4(15) . .
C25E C24E C45E C44E 144.4(13) . .
C23E C24E C45E C46E -146.4(12) . .
C25E C24E C45E C46E -3.4(14) . .
C65E C44E C45E C24E -150.8(9) . .
C43E C44E C45E C24E -10.2(18) . .
C65E C44E C45E C46E -0.3(4) . .
C43E C44E C45E C46E 140.4(15) . .
C24E C45E C46E C66E 154.7(8) . .
C44E C45E C46E C66E 0.8(4) . .
C24E C45E C46E C47E 12.8(18) . .
C44E C45E C46E C47E -141.1(17) . .
C27E C26E C47E C48E 7.2(16) . .
C25E C26E C47E C48E -147.4(13) . .
C27E C26E C47E C46E 157.7(11) . .
C25E C26E C47E C46E 3.0(16) . .
C66E C46E C47E C48E 1.5(16) . .
C45E C46E C47E C48E 140.1(14) . .
C66E C46E C47E C26E -150.9(10) . .
C45E C46E C47E C26E -12.3(19) . .
C26E C47E C48E C68E 151.2(13) . .
C46E C47E C48E C68E 1.6(18) . .
C26E C47E C48E C49E -4.3(18) . .
C46E C47E C48E C49E -154.0(13) . .
C27E C28E C49E C50E -147.7(12) . .
C29E C28E C49E C50E -4.7(17) . .
C27E C28E C49E C48E 1.8(19) . .
C29E C28E C49E C48E 144.8(13) . .
C68E C48E C49E C28E -157.1(13) . .
C47E C48E C49E C28E -0.2(19) . .
C68E C48E C49E C50E -6.5(16) . .
C47E C48E C49E C50E 150.5(12) . .
C28E C49E C50E C51E 7.8(18) . .
C48E C49E C50E C51E -142.8(11) . .
C28E C49E C50E C70E 146.9(13) . .
C48E C49E C50E C70E -3.7(16) . .
C29E C30E C51E C50E 2.5(7) . .
C31E C30E C51E C50E 150.1(9) . .
C29E C30E C51E C52E -142.6(11) . .
C31E C30E C51E C52E 5.1(14) . .
C49E C50E C51E C30E -6.7(13) . .
C70E C50E C51E C30E -150.6(8) . .
C49E C50E C51E C52E 143.9(11) . .
C70E C50E C51E C52E 0.0(4) . .
C30E C51E C52E C53E 2.0(16) . .
C50E C51E C52E C53E -146.0(10) . .
C30E C51E C52E C71E 148.0(12) . .
C50E C51E C52E C71E 0.0(7) . .
C71E C52E C53E C54E 1.7(19) . .
C51E C52E C53E C54E 143.6(15) . .
C71E C52E C53E C32E -149.6(10) . .
C51E C52E C53E C32E -7.6(15) . .
C31E C32E C53E C52E 6.5(14) . .
C33E C32E C53E C52E 150.9(10) . .
C31E C32E C53E C54E -145.3(15) . .
C33E C32E C53E C54E -1(2) . .
C52E C53E C54E C55E -149.2(17) . .
C32E C53E C54E C55E 1(3) . .
C52E C53E C54E C73E -7(2) . .
C32E C53E C54E C73E 143.2(18) . .
C53E C54E C55E C34E 4(3) . .
C73E C54E C55E C34E -142.3(18) . .
C53E C54E C55E C56E 147(2) . .
C73E C54E C55E C56E 0.9(13) . .
C35E C34E C55E C54E 143(2) . .
C33E C34E C55E C54E -8(2) . .
C35E C34E C55E C56E 1.7(19) . .
C33E C34E C55E C56E -148.8(16) . .
C54E C55E C56E C57E -146(2) . .
C34E C55E C56E C57E 3(2) . .
C54E C55E C56E C74E 0.1(12) . .
C34E C55E C56E C74E 148.9(16) . .
C74E C56E C57E C36E -144.3(18) . .
C55E C56E C57E C36E -1(2) . .
C74E C56E C57E C58E 1(2) . .
C55E C56E C57E C58E 143.7(17) . .
C37E C36E C57E C56E 145.2(14) . .
C35E C36E C57E C56E -4.3(19) . .
C37E C36E C57E C58E -2(2) . .
C35E C36E C57E C58E -151.1(11) . .
C56E C57E C58E C76E 0.6(17) . .
C36E C57E C58E C76E 145.8(12) . .
C56E C57E C58E C59E -144.4(15) . .
C36E C57E C58E C59E 0.8(19) . .
C39E C38E C59E C60E -1.1(16) . .
C37E C38E C59E C60E -146.6(11) . .
C39E C38E C59E C58E 142.2(11) . .
C37E C38E C59E C58E -3.2(17) . .
C57E C58E C59E C38E 1.7(16) . .
C76E C58E C59E C38E -147.5(10) . .
C57E C58E C59E C60E 149.0(12) . .
C76E C58E C59E C60E -0.2(4) . .
C40E C41E C60E C61E -147.3(9) . .
C42E C41E C60E C61E 4.4(14) . .
C40E C41E C60E C59E -11.1(13) . .
C42E C41E C60E C59E 140.7(10) . .
C38E C59E C60E C41E 8.7(14) . .
C58E C59E C60E C41E -139.3(10) . .
C38E C59E C60E C61E 148.7(11) . .
C58E C59E C60E C61E 0.7(7) . .
C41E C60E C61E C62E -3.9(14) . .
C59E C60E C61E C62E -145.6(9) . .
C41E C60E C61E C76E 140.7(9) . .
C59E C60E C61E C76E -1.0(9) . .
C76E C61E C62E C63E -147.4(10) . .
C60E C61E C62E C63E -6.8(14) . .
C76E C61E C62E C82E 7.3(13) . .
C60E C61E C62E C82E 147.9(10) . .
C61E C62E C63E C64E 159.0(10) . .
C82E C62E C63E C64E 1.5(9) . .
C61E C62E C63E C42E 16.6(14) . .
C82E C62E C63E C42E -140.9(10) . .
C41E C42E C63E C62E -14.6(14) . .
C43E C42E C63E C62E 139.3(11) . .
C41E C42E C63E C64E -151.4(10) . .
C43E C42E C63E C64E 2.5(16) . .
C62E C63E C64E C65E -144.3(12) . .
C42E C63E C64E C65E -3.4(16) . .
C62E C63E C64E C81E -1.1(7) . .
C42E C63E C64E C81E 139.8(10) . .
C81E C64E C65E C44E -141.6(10) . .
C63E C64E C65E C44E -3.0(15) . .
C81E C64E C65E C66E -0.3(17) . .
C63E C64E C65E C66E 138.4(12) . .
C45E C44E C65E C64E 145.4(15) . .
C43E C44E C65E C64E 10.6(15) . .
C45E C44E C65E C66E -0.3(8) . .
C43E C44E C65E C66E -135.1(16) . .
C45E C46E C66E C67E -144.8(13) . .
C47E C46E C66E C67E -0.9(14) . .
C45E C46E C66E C65E -0.9(8) . .
C47E C46E C66E C65E 142.9(15) . .
C64E C65E C66E C67E 0(2) . .
C44E C65E C66E C67E 146.4(10) . .
C64E C65E C66E C46E -145.3(12) . .
C44E C65E C66E C46E 0.7(9) . .
C46E C66E C67E C68E -2.8(14) . .
C65E C66E C67E C68E -142.5(12) . .
C46E C66E C67E C80E 141.1(11) . .
C65E C66E C67E C80E 1.4(17) . .
C66E C67E C68E C48E 5.6(15) . .
C80E C67E C68E C48E -142.3(11) . .
C66E C67E C68E C69E 147.9(11) . .
C80E C67E C68E C69E 0.0(7) . .
C47E C48E C68E C67E -4.9(17) . .
C49E C48E C68E C67E 150.6(11) . .
C47E C48E C68E C69E -141.2(13) . .
C49E C48E C68E C69E 14.3(16) . .
C67E C68E C69E C70E -150.9(11) . .
C48E C68E C69E C70E -11.3(16) . .
C67E C68E C69E C79E -0.1(4) . .
C48E C68E C69E C79E 139.5(13) . .
C79E C69E C70E C50E -145.2(12) . .
C68E C69E C70E C50E 0.0(15) . .
C79E C69E C70E C71E 2.4(16) . .
C68E C69E C70E C71E 147.6(11) . .
C51E C50E C70E C69E 151.1(12) . .
C49E C50E C70E C69E 7.5(16) . .
C51E C50E C70E C71E -0.1(4) . .
C49E C50E C70E C71E -143.6(11) . .
C53E C52E C71E C70E 146.3(10) . .
C51E C52E C71E C70E -0.1(9) . .
C53E C52E C71E C72E 6.2(14) . .
C51E C52E C71E C72E -140.2(9) . .
C69E C70E C71E C52E -152.3(11) . .
C50E C70E C71E C52E 0.1(7) . .
C69E C70E C71E C72E -13.0(15) . .
C50E C70E C71E C72E 139.4(10) . .
C52E C71E C72E C73E -9.3(15) . .
C70E C71E C72E C73E -144.7(13) . .
C52E C71E C72E C78E 143.2(10) . .
C70E C71E C72E C78E 7.8(14) . .
C71E C72E C73E C74E 150.8(17) . .
C78E C72E C73E C74E -1(2) . .
C71E C72E C73E C54E 4.6(19) . .
C78E C72E C73E C54E -147.4(14) . .
C55E C54E C73E C74E -2(2) . .
C53E C54E C73E C74E -147(2) . .
C55E C54E C73E C72E 148.9(15) . .
C53E C54E C73E C72E 3(2) . .
C72E C73E C74E C75E -3(3) . .
C54E C73E C74E C75E 145.7(16) . .
C72E C73E C74E C56E -147.2(15) . .
C54E C73E C74E C56E 2(3) . .
C57E C56E C74E C73E 148(2) . .
C55E C56E C74E C73E -1(2) . .
C57E C56E C74E C75E 4(3) . .
C55E C56E C74E C75E -144.7(16) . .
C73E C74E C75E C76E -149.1(16) . .
C56E C74E C75E C76E -11(2) . .
C73E C74E C75E C77E 5(2) . .
C56E C74E C75E C77E 143.4(16) . .
C74E C75E C76E C61E 149.6(12) . .
C77E C75E C76E C61E -3.9(14) . .
C74E C75E C76E C58E 11.4(15) . .
C77E C75E C76E C58E -142.1(10) . .
C62E C61E C76E C75E 3.4(13) . .
C60E C61E C76E C75E -141.3(10) . .
C62E C61E C76E C58E 145.5(9) . .
C60E C61E C76E C58E 0.8(7) . .
C57E C58E C76E C75E -6.8(13) . .
C59E C58E C76E C75E 142.8(10) . .
C57E C58E C76E C61E -150.0(10) . .
C59E C58E C76E C61E -0.4(4) . .
C74E C75E C77E C82E -159.2(12) . .
C76E C75E C77E C82E -5.6(13) . .
C74E C75E C77E C78E -2.7(13) . .
C76E C75E C77E C78E 151.0(10) . .
C82E C77E C78E C72E 153.0(10) . .
C75E C77E C78E C72E -1.3(13) . .
C82E C77E C78E C79E -3.9(13) . .
C75E C77E C78E C79E -158.2(8) . .
C73E C72E C78E C77E 3.3(16) . .
C71E C72E C78E C77E -149.8(10) . .
C73E C72E C78E C79E 159.6(11) . .
C71E C72E C78E C79E 6.5(13) . .
C70E C69E C79E C80E 148.4(11) . .
C68E C69E C79E C80E 0.2(4) . .
C70E C69E C79E C78E 12.2(15) . .
C68E C69E C79E C78E -136.1(10) . .
C77E C78E C79E C80E 9.4(13) . .
C72E C78E C79E C80E -147.9(10) . .
C77E C78E C79E C69E 141.1(10) . .
C72E C78E C79E C69E -16.2(13) . .
C69E C79E C80E C81E -143.9(10) . .
C78E C79E C80E C81E -9.0(14) . .
C69E C79E C80E C67E -0.2(7) . .
C78E C79E C80E C67E 134.8(10) . .
C66E C67E C80E C81E -3.2(15) . .
C68E C67E C80E C81E 145.7(10) . .
C66E C67E C80E C79E -148.8(11) . .
C68E C67E C80E C79E 0.1(9) . .
C79E C80E C81E C82E 2.4(13) . .
C67E C80E C81E C82E -138.0(9) . .
C79E C80E C81E C64E 143.7(9) . .
C67E C80E C81E C64E 3.3(13) . .
C65E C64E C81E C80E -1.6(13) . .
C63E C64E C81E C80E -144.9(10) . .
C65E C64E C81E C82E 143.6(10) . .
C63E C64E C81E C82E 0.3(4) . .
C80E C81E C82E C77E 3.5(12) . .
C64E C81E C82E C77E -141.9(8) . .
C80E C81E C82E C62E 146.0(9) . .
C64E C81E C82E C62E 0.6(4) . .
C78E C77E C82E C81E -2.5(13) . .
C75E C77E C82E C81E 153.1(10) . .
C78E C77E C82E C62E -139.9(13) . .
C75E C77E C82E C62E 15.8(14) . .
C61E C62E C82E C81E -159.5(9) . .
C63E C62E C82E C81E -1.3(7) . .
C61E C62E C82E C77E -17.8(16) . .
C63E C62E C82E C77E 140.3(12) . .
C6S C1S C2S C3S 0.8(11) . .
C2S C1S C6S C5S -4.6(19) . .
C1S C2S C3S C4S -2.4(10) . .
C2S C3S C4S C5S 8.4(19) . .
C3S C4S C5S C6S -13(2) . .
C1S C6S C5S C4S 10.1(17) . .
C33S C31S C32S C33S 0.000(3) 5_766 .
C31S C33S C32S C31S 0.000(3) 5_766 .
